data_4069626
loop_
_publ_author_name
'Semproni, Scott P.'
'Graham, Peter M.'
'Buschhaus, Miriam S. A.'
'Patrick, Brian O.'
'Legzdins, Peter'

_publ_section_title
;
 Toward Alkane Functionalization Effected with Cp*W(NO)(alkyl)(\h3-allyl)
 Complexes
;
_journal_issue 15
_journal_name_full Organometallics
_journal_page_first 4480
_journal_paper_doi 10.1021/om900307p
_journal_volume 28
_journal_year 2009
_chemical_formula_moiety 'C20 H33 N O2 W'
_chemical_formula_sum 'C20 H33 N O2 W'
_chemical_formula_weight 503.32
_chemical_name_systematic
;
 ?
;
_space_group_IT_number 61
_symmetry_cell_setting orthorhombic
_symmetry_space_group_name_Hall '-P 2ac 2ab'
_symmetry_space_group_name_H-M 'P b c a'
_atom_sites_solution_hydrogens geom
_atom_sites_solution_primary direct
_atom_sites_solution_secondary difmap
_audit_creation_method SHELXL-97
_cell_angle_alpha 90.00
_cell_angle_beta 90.00
_cell_angle_gamma 90.00
_cell_formula_units_Z 8
_cell_length_a 9.2523(8)
_cell_length_b 17.8946(13)
_cell_length_c 24.3680(17)
_cell_measurement_reflns_used 8885
_cell_measurement_temperature 173(2)
_cell_measurement_theta_max 28
_cell_measurement_theta_min 1.7
_cell_volume 4034.5(5)
_computing_structure_refinement 'SHELXL-97 (Sheldrick, 1997)'
_diffrn_ambient_temperature 173(2)
_diffrn_measured_fraction_theta_full 0.996
_diffrn_measured_fraction_theta_max 0.996
_diffrn_measurement_device_type 'Bruker X8 Apex II'
_diffrn_measurement_method 'Area Detector'
_diffrn_radiation_monochromator graphite
_diffrn_radiation_source 'fine-focus sealed tube'
_diffrn_radiation_type MoK\a
_diffrn_radiation_wavelength 0.71073
_diffrn_reflns_av_R_equivalents 0.0612
_diffrn_reflns_av_sigmaI/netI 0.0450
_diffrn_reflns_limit_h_max 6
_diffrn_reflns_limit_h_min -12
_diffrn_reflns_limit_k_max 15
_diffrn_reflns_limit_k_min -23
_diffrn_reflns_limit_l_max 31
_diffrn_reflns_limit_l_min -32
_diffrn_reflns_number 25939
_diffrn_reflns_theta_full 27.98
_diffrn_reflns_theta_max 27.98
_diffrn_reflns_theta_min 1.67
_exptl_absorpt_coefficient_mu 5.738
_exptl_absorpt_correction_T_max 0.317
_exptl_absorpt_correction_T_min 0.141
_exptl_absorpt_correction_type multi-scan
_exptl_crystal_colour yellow
_exptl_crystal_density_diffrn 1.657
_exptl_crystal_density_method 'not measured'
_exptl_crystal_description prism
_exptl_crystal_F_000 2000
_exptl_crystal_size_max 0.5
_exptl_crystal_size_mid 0.4
_exptl_crystal_size_min 0.2
_refine_diff_density_max 2.143
_refine_diff_density_min -0.810
_refine_diff_density_rms 0.128
_refine_ls_extinction_method none
_refine_ls_goodness_of_fit_ref 1.043
_refine_ls_hydrogen_treatment mixed
_refine_ls_matrix_type full
_refine_ls_number_parameters 242
_refine_ls_number_reflns 4847
_refine_ls_number_restraints 0
_refine_ls_restrained_S_all 1.043
_refine_ls_R_factor_all 0.0464
_refine_ls_R_factor_gt 0.0264
_refine_ls_shift/su_max 0.005
_refine_ls_shift/su_mean 0.000
_refine_ls_structure_factor_coef Fsqd
_refine_ls_weighting_details 'calc w=1/[\s^2^(Fo^2^)+(0.0171P)^2^+5.4452P] where P=(Fo^2^+2Fc^2^)/3'
_refine_ls_weighting_scheme calc
_refine_ls_wR_factor_gt 0.0574
_refine_ls_wR_factor_ref 0.0666
_reflns_number_gt 3581
_reflns_number_total 4847
_reflns_threshold_expression >2sigma(I)
_cod_data_source_file om900307p_si_006.cif
_cod_data_source_block pl352
_cod_depositor_comments
;
The following automatic conversions were performed:

'_symmetry_cell_setting' value 'Orthorhombic' changed to
'orthorhombic' according to
/home/saulius/struct/CIF-dictionaries/cif_core.dic dictionary named
'cif_core.dic' version 2.4.2 from
2011-04-26.

'_exptl_absorpt_correction_type' value 'Multi-scan'
changed to 'multi-scan' according to
/home/saulius/struct/CIF-dictionaries/cif_core.dic dictionary named
'cif_core.dic' version 2.4.2 from 2011-04-26.

Automatic conversion script
Id: cif_fix_values 1715 2011-07-08 13:25:40Z adriana 
;
_cod_original_sg_symbol_H-M Pbca
_cod_database_code 4069626

loop_
_symmetry_equiv_pos_as_xyz
'x, y, z'
'-x+1/2, -y, z+1/2'
'x+1/2, -y+1/2, -z'
'-x, y+1/2, -z+1/2'
'-x, -y, -z'
'x-1/2, y, -z-1/2'
'-x-1/2, y-1/2, z'
'x, -y-1/2, z-1/2'

loop_
_atom_site_label
_atom_site_type_symbol
_atom_site_fract_x
_atom_site_fract_y
_atom_site_fract_z
_atom_site_U_iso_or_equiv
_atom_site_adp_type
_atom_site_occupancy
_atom_site_symmetry_multiplicity
_atom_site_calc_flag
_atom_site_refinement_flags
C1 C 0.5120(4) 0.2794(3) 0.61173(16) 0.0279(9) Uani 1 1 d .
C2 C 0.3574(4) 0.3049(2) 0.61939(17) 0.0291(9) Uani 1 1 d .
H2A H 0.3221 0.2835 0.6544 0.035 Uiso 1 1 calc R
H2B H 0.2991 0.2822 0.5897 0.035 Uiso 1 1 calc R
C3 C 0.3239(4) 0.3882(2) 0.62026(17) 0.0299(10) Uani 1 1 d .
C4 C 0.3981(5) 0.4265(3) 0.66858(19) 0.0413(11) Uani 1 1 d .
H4A H 0.5032 0.4232 0.6641 0.062 Uiso 1 1 calc R
H4B H 0.3696 0.4018 0.7028 0.062 Uiso 1 1 calc R
H4C H 0.3692 0.4792 0.6698 0.062 Uiso 1 1 calc R
C5 C 0.1606(5) 0.3966(3) 0.6277(2) 0.0490(13) Uani 1 1 d .
H5A H 0.1352 0.4498 0.6281 0.073 Uiso 1 1 calc R
H5B H 0.1316 0.3737 0.6626 0.073 Uiso 1 1 calc R
H5C H 0.1105 0.3718 0.5974 0.073 Uiso 1 1 calc R
C6 C 0.3644(5) 0.4250(3) 0.56659(19) 0.0416(11) Uani 1 1 d .
H6A H 0.4691 0.4214 0.5611 0.062 Uiso 1 1 calc R
H6B H 0.3358 0.4777 0.5675 0.062 Uiso 1 1 calc R
H6C H 0.3145 0.3997 0.5363 0.062 Uiso 1 1 calc R
C7 C 0.5597(6) 0.1982(3) 0.52418(17) 0.0347(11) Uani 1 1 d .
C8 C 0.4840(5) 0.1316(3) 0.52370(16) 0.0308(10) Uani 1 1 d .
C9 C 0.5526(5) 0.0693(3) 0.54800(18) 0.0320(10) Uani 1 1 d .
C10 C 0.3279(5) 0.1284(3) 0.50776(19) 0.0403(11) Uani 1 1 d .
H10A H 0.2826 0.1770 0.5147 0.060 Uiso 1 1 calc R
H10B H 0.2789 0.0899 0.5295 0.060 Uiso 1 1 calc R
H10C H 0.3199 0.1163 0.4687 0.060 Uiso 1 1 calc R
C11 C 0.6204(4) 0.1220(3) 0.70322(16) 0.0302(10) Uani 1 1 d .
C12 C 0.6738(4) 0.1951(3) 0.69385(16) 0.0309(10) Uani 1 1 d .
C13 C 0.7838(4) 0.1903(3) 0.65221(17) 0.0300(9) Uani 1 1 d .
C14 C 0.7925(4) 0.1169(3) 0.63485(17) 0.0295(10) Uani 1 1 d .
C15 C 0.6905(4) 0.0732(2) 0.66617(16) 0.0278(9) Uani 1 1 d .
C16 C 0.5106(5) 0.1012(3) 0.74598(18) 0.0449(13) Uani 1 1 d .
H16A H 0.5583 0.0967 0.7818 0.067 Uiso 1 1 calc R
H16B H 0.4660 0.0533 0.7362 0.067 Uiso 1 1 calc R
H16C H 0.4360 0.1400 0.7479 0.067 Uiso 1 1 calc R
C17 C 0.6404(6) 0.2612(3) 0.72921(19) 0.0498(13) Uani 1 1 d .
H17A H 0.5370 0.2618 0.7378 0.075 Uiso 1 1 calc R
H17B H 0.6662 0.3072 0.7097 0.075 Uiso 1 1 calc R
H17C H 0.6962 0.2580 0.7633 0.075 Uiso 1 1 calc R
C18 C 0.8835(5) 0.2519(3) 0.6342(2) 0.0451(13) Uani 1 1 d .
H18A H 0.9822 0.2405 0.6461 0.068 Uiso 1 1 calc R
H18B H 0.8523 0.2992 0.6506 0.068 Uiso 1 1 calc R
H18C H 0.8810 0.2561 0.5941 0.068 Uiso 1 1 calc R
C19 C 0.9006(5) 0.0869(3) 0.59548(19) 0.0443(13) Uani 1 1 d .
H19A H 0.9103 0.1213 0.5644 0.066 Uiso 1 1 calc R
H19B H 0.8687 0.0379 0.5821 0.066 Uiso 1 1 calc R
H19C H 0.9942 0.0817 0.6139 0.066 Uiso 1 1 calc R
C20 C 0.6780(5) -0.0093(3) 0.6657(2) 0.0435(12) Uani 1 1 d .
H20A H 0.7535 -0.0309 0.6890 0.065 Uiso 1 1 calc R
H20B H 0.6893 -0.0277 0.6281 0.065 Uiso 1 1 calc R
H20C H 0.5828 -0.0239 0.6798 0.065 Uiso 1 1 calc R
N1 N 0.3660(3) 0.14086(19) 0.63057(14) 0.0260(8) Uani 1 1 d .
O1 O 0.2456(3) 0.1266(2) 0.64829(14) 0.0443(8) Uani 1 1 d .
O2 O 0.6072(3) 0.32529(17) 0.60548(13) 0.0367(7) Uani 1 1 d .
W1 W 0.549876(15) 0.156942(9) 0.614926(6) 0.01967(6) Uani 1 1 d .
H7A H 0.663(4) 0.202(2) 0.5202(16) 0.022(10) Uiso 1 1 d .
H7B H 0.519(5) 0.240(3) 0.512(2) 0.040(14) Uiso 1 1 d .
H9A H 0.649(5) 0.059(2) 0.5415(18) 0.037(12) Uiso 1 1 d .
H9B H 0.498(5) 0.027(3) 0.5511(19) 0.039(13) Uiso 1 1 d .

loop_
_atom_site_aniso_label
_atom_site_aniso_U_11
_atom_site_aniso_U_22
_atom_site_aniso_U_33
_atom_site_aniso_U_23
_atom_site_aniso_U_13
_atom_site_aniso_U_12
C1 0.0279(19) 0.031(3) 0.025(2) 0.0031(19) -0.0004(16) -0.0012(18)
C2 0.0253(19) 0.026(2) 0.036(2) 0.0016(19) 0.0009(18) -0.0030(17)
C3 0.027(2) 0.025(3) 0.038(2) -0.002(2) -0.0006(18) 0.0017(17)
C4 0.055(3) 0.030(3) 0.039(3) -0.006(2) -0.004(2) 0.003(2)
C5 0.032(2) 0.036(3) 0.079(4) 0.006(3) 0.002(3) 0.005(2)
C6 0.048(3) 0.036(3) 0.040(2) 0.010(2) -0.008(2) -0.002(2)
C7 0.051(3) 0.032(3) 0.021(2) 0.0024(19) 0.004(2) -0.004(2)
C8 0.043(2) 0.030(3) 0.0190(19) -0.0017(18) -0.0003(18) -0.002(2)
C9 0.039(2) 0.029(3) 0.028(2) -0.0088(19) -0.005(2) -0.002(2)
C10 0.046(3) 0.041(3) 0.033(2) 0.001(2) -0.015(2) -0.006(2)
C11 0.030(2) 0.039(3) 0.0217(19) 0.0064(19) -0.0056(16) 0.0045(19)
C12 0.033(2) 0.035(3) 0.0240(19) -0.0040(19) -0.0103(17) 0.0045(19)
C13 0.0236(19) 0.034(3) 0.032(2) 0.003(2) -0.0097(17) -0.0043(17)
C14 0.0194(18) 0.042(3) 0.027(2) -0.003(2) -0.0029(16) 0.0017(18)
C15 0.0249(19) 0.030(3) 0.029(2) 0.0044(18) -0.0091(16) -0.0005(17)
C16 0.038(2) 0.068(4) 0.029(2) 0.016(3) 0.001(2) 0.006(3)
C17 0.069(3) 0.048(3) 0.033(2) -0.015(2) -0.017(3) 0.014(3)
C18 0.037(3) 0.050(3) 0.048(3) 0.012(3) -0.012(2) -0.019(2)
C19 0.027(2) 0.072(4) 0.034(2) -0.005(3) -0.0003(19) 0.013(2)
C20 0.042(3) 0.034(3) 0.054(3) 0.007(2) -0.013(2) 0.004(2)
N1 0.0182(16) 0.024(2) 0.0356(18) -0.0040(15) 0.0015(14) -0.0012(13)
O1 0.0279(16) 0.052(2) 0.053(2) 0.0084(17) 0.0048(15) -0.0096(15)
O2 0.0276(15) 0.0280(18) 0.054(2) -0.0008(15) -0.0008(14) -0.0042(13)
W1 0.01980(8) 0.02084(11) 0.01838(8) 0.00012(6) -0.00117(6) -0.00050(6)

loop_
_atom_type_symbol
_atom_type_description
_atom_type_scat_dispersion_real
_atom_type_scat_dispersion_imag
_atom_type_scat_source
C C 0.0033 0.0016 'International Tables Vol C Tables 4.2.6.8 and 6.1.1.4'
H H 0.0000 0.0000 'International Tables Vol C Tables 4.2.6.8 and 6.1.1.4'
N N 0.0061 0.0033 'International Tables Vol C Tables 4.2.6.8 and 6.1.1.4'
O O 0.0106 0.0060 'International Tables Vol C Tables 4.2.6.8 and 6.1.1.4'
W W -0.8490 6.8722 'International Tables Vol C Tables 4.2.6.8 and 6.1.1.4'

loop_
_geom_angle_atom_site_label_1
_geom_angle_atom_site_label_2
_geom_angle_atom_site_label_3
_geom_angle
O2 C1 C2 119.8(4)
O2 C1 W1 123.9(3)
C2 C1 W1 116.3(3)
C1 C2 C3 119.3(4)
C1 C2 H2A 107.5
C3 C2 H2A 107.5
C1 C2 H2B 107.5
C3 C2 H2B 107.5
H2A C2 H2B 107.0
C6 C3 C2 111.3(4)
C6 C3 C4 111.2(4)
C2 C3 C4 111.0(4)
C6 C3 C5 107.8(4)
C2 C3 C5 107.4(4)
C4 C3 C5 108.0(4)
C3 C4 H4A 109.5
C3 C4 H4B 109.5
H4A C4 H4B 109.5
C3 C4 H4C 109.5
H4A C4 H4C 109.5
H4B C4 H4C 109.5
C3 C5 H5A 109.5
C3 C5 H5B 109.5
H5A C5 H5B 109.5
C3 C5 H5C 109.5
H5A C5 H5C 109.5
H5B C5 H5C 109.5
C3 C6 H6A 109.5
C3 C6 H6B 109.5
H6A C6 H6B 109.5
C3 C6 H6C 109.5
H6A C6 H6C 109.5
H6B C6 H6C 109.5
C8 C7 W1 73.5(2)
C8 C7 H7A 124(2)
W1 C7 H7A 99(2)
C8 C7 H7B 121(3)
W1 C7 H7B 124(3)
H7A C7 H7B 109(4)
C7 C8 C9 116.7(4)
C7 C8 C10 121.6(4)
C9 C8 C10 120.8(4)
C7 C8 W1 72.2(2)
C9 C8 W1 68.8(2)
C10 C8 W1 120.2(3)
C8 C9 W1 75.5(3)
C8 C9 H9A 121(3)
W1 C9 H9A 106(3)
C8 C9 H9B 116(3)
W1 C9 H9B 120(3)
H9A C9 H9B 113(4)
C8 C10 H10A 109.5
C8 C10 H10B 109.5
H10A C10 H10B 109.5
C8 C10 H10C 109.5
H10A C10 H10C 109.5
H10B C10 H10C 109.5
C15 C11 C12 107.9(4)
C15 C11 C16 126.9(4)
C12 C11 C16 125.2(4)
C15 C11 W1 72.8(2)
C12 C11 W1 72.6(2)
C16 C11 W1 121.1(3)
C11 C12 C13 107.7(4)
C11 C12 C17 124.4(4)
C13 C12 C17 126.8(4)
C11 C12 W1 72.1(2)
C13 C12 W1 75.5(2)
C17 C12 W1 127.1(3)
C14 C13 C12 108.2(4)
C14 C13 C18 124.9(4)
C12 C13 C18 126.6(4)
C14 C13 W1 72.7(2)
C12 C13 W1 69.4(2)
C18 C13 W1 128.3(3)
C13 C14 C15 108.4(4)
C13 C14 C19 125.4(4)
C15 C14 C19 125.9(4)
C13 C14 W1 74.0(2)
C15 C14 W1 70.0(2)
C19 C14 W1 127.3(3)
C11 C15 C14 107.7(4)
C11 C15 C20 125.8(4)
C14 C15 C20 125.9(4)
C11 C15 W1 72.0(2)
C14 C15 W1 74.6(2)
C20 C15 W1 126.1(3)
C11 C16 H16A 109.5
C11 C16 H16B 109.5
H16A C16 H16B 109.5
C11 C16 H16C 109.5
H16A C16 H16C 109.5
H16B C16 H16C 109.5
C12 C17 H17A 109.5
C12 C17 H17B 109.5
H17A C17 H17B 109.5
C12 C17 H17C 109.5
H17A C17 H17C 109.5
H17B C17 H17C 109.5
C13 C18 H18A 109.5
C13 C18 H18B 109.5
H18A C18 H18B 109.5
C13 C18 H18C 109.5
H18A C18 H18C 109.5
H18B C18 H18C 109.5
C14 C19 H19A 109.5
C14 C19 H19B 109.5
H19A C19 H19B 109.5
C14 C19 H19C 109.5
H19A C19 H19C 109.5
H19B C19 H19C 109.5
C15 C20 H20A 109.5
C15 C20 H20B 109.5
H20A C20 H20B 109.5
C15 C20 H20C 109.5
H20A C20 H20C 109.5
H20B C20 H20C 109.5
O1 N1 W1 171.2(3)
N1 W1 C1 90.94(15)
N1 W1 C9 93.07(17)
C1 W1 C9 131.32(16)
N1 W1 C7 107.07(17)
C1 W1 C7 70.14(16)
C9 W1 C7 62.34(17)
N1 W1 C11 91.53(15)
C1 W1 C11 109.94(15)
C9 W1 C11 118.40(16)
C7 W1 C11 161.39(16)
N1 W1 C12 110.00(15)
C1 W1 C12 79.52(15)
C9 W1 C12 142.09(16)
C7 W1 C12 131.84(16)
C11 W1 C12 35.31(15)
N1 W1 C15 108.38(15)
C1 W1 C15 137.47(15)
C9 W1 C15 86.27(16)
C7 W1 C15 133.28(17)
C11 W1 C15 35.16(14)
C12 W1 C15 58.48(15)
N1 W1 C8 85.58(16)
C1 W1 C8 96.66(15)
C9 W1 C8 35.63(16)
C7 W1 C8 34.34(16)
C11 W1 C8 153.29(17)
C12 W1 C8 163.90(15)
C15 W1 C8 121.66(15)
N1 W1 C14 143.72(16)
C1 W1 C14 116.65(16)
C9 W1 C14 85.89(16)
C7 W1 C14 104.44(17)
C11 W1 C14 58.20(14)
C12 W1 C14 57.61(14)
C15 W1 C14 35.34(14)
C8 W1 C14 112.06(15)
N1 W1 C13 145.05(15)
C1 W1 C13 84.88(15)
C9 W1 C13 115.54(17)
C7 W1 C13 104.03(16)
C11 W1 C13 58.03(15)
C12 W1 C13 35.13(14)
C15 W1 C13 57.46(14)
C8 W1 C13 129.37(15)
C14 W1 C13 33.30(15)

loop_
_geom_bond_atom_site_label_1
_geom_bond_atom_site_label_2
_geom_bond_distance
C1 O2 1.214(5)
C1 C2 1.514(6)
C1 W1 2.220(5)
C2 C3 1.523(6)
C2 H2A 0.9900
C2 H2B 0.9900
C3 C6 1.511(6)
C3 C4 1.526(6)
C3 C5 1.529(6)
C4 H4A 0.9800
C4 H4B 0.9800
C4 H4C 0.9800
C5 H5A 0.9800
C5 H5B 0.9800
C5 H5C 0.9800
C6 H6A 0.9800
C6 H6B 0.9800
C6 H6C 0.9800
C7 C8 1.382(7)
C7 W1 2.333(4)
C7 H7A 0.96(4)
C7 H7B 0.89(5)
C8 C9 1.413(6)
C8 C10 1.497(6)
C8 W1 2.349(4)
C9 W1 2.262(4)
C9 H9A 0.92(4)
C9 H9B 0.91(5)
C10 H10A 0.9800
C10 H10B 0.9800
C10 H10C 0.9800
C11 C15 1.413(6)
C11 C12 1.418(6)
C11 C16 1.502(6)
C11 W1 2.334(4)
C12 C13 1.440(6)
C12 C17 1.496(6)
C12 W1 2.341(4)
C13 C14 1.384(6)
C13 C18 1.502(6)
C13 W1 2.422(4)
C14 C15 1.443(6)
C14 C19 1.486(6)
C14 W1 2.406(4)
C15 C20 1.481(6)
C15 W1 2.345(4)
C16 H16A 0.9800
C16 H16B 0.9800
C16 H16C 0.9800
C17 H17A 0.9800
C17 H17B 0.9800
C17 H17C 0.9800
C18 H18A 0.9800
C18 H18B 0.9800
C18 H18C 0.9800
C19 H19A 0.9800
C19 H19B 0.9800
C19 H19C 0.9800
C20 H20A 0.9800
C20 H20B 0.9800
C20 H20C 0.9800
N1 O1 1.222(4)
N1 W1 1.767(3)

loop_
_geom_torsion_atom_site_label_1
_geom_torsion_atom_site_label_2
_geom_torsion_atom_site_label_3
_geom_torsion_atom_site_label_4
_geom_torsion
O2 C1 C2 C3 -1.2(6)
W1 C1 C2 C3 177.3(3)
C1 C2 C3 C6 61.5(5)
C1 C2 C3 C4 -62.9(5)
C1 C2 C3 C5 179.2(4)
W1 C7 C8 C9 -54.2(3)
W1 C7 C8 C10 115.0(4)
C7 C8 C9 W1 55.9(4)
C10 C8 C9 W1 -113.4(4)
C15 C11 C12 C13 -2.9(4)
C16 C11 C12 C13 176.1(4)
W1 C11 C12 C13 -67.7(3)
C15 C11 C12 C17 -172.1(4)
C16 C11 C12 C17 6.9(6)
W1 C11 C12 C17 123.1(4)
C15 C11 C12 W1 64.8(3)
C16 C11 C12 W1 -116.2(4)
C11 C12 C13 C14 2.7(4)
C17 C12 C13 C14 171.6(4)
W1 C12 C13 C14 -62.7(3)
C11 C12 C13 C18 -171.6(4)
C17 C12 C13 C18 -2.7(7)
W1 C12 C13 C18 123.1(4)
C11 C12 C13 W1 65.4(3)
C17 C12 C13 W1 -125.8(4)
C12 C13 C14 C15 -1.4(4)
C18 C13 C14 C15 172.9(4)
W1 C13 C14 C15 -62.0(3)
C12 C13 C14 C19 -174.8(4)
C18 C13 C14 C19 -0.4(7)
W1 C13 C14 C19 124.7(4)
C12 C13 C14 W1 60.6(3)
C18 C13 C14 W1 -125.1(4)
C12 C11 C15 C14 2.0(4)
C16 C11 C15 C14 -176.9(4)
W1 C11 C15 C14 66.7(3)
C12 C11 C15 C20 173.3(4)
C16 C11 C15 C20 -5.6(6)
W1 C11 C15 C20 -122.0(4)
C12 C11 C15 W1 -64.7(3)
C16 C11 C15 W1 116.4(4)
C13 C14 C15 C11 -0.4(4)
C19 C14 C15 C11 172.9(4)
W1 C14 C15 C11 -64.9(3)
C13 C14 C15 C20 -171.6(4)
C19 C14 C15 C20 1.6(7)
W1 C14 C15 C20 123.8(4)
C13 C14 C15 W1 64.6(3)
C19 C14 C15 W1 -122.2(4)
O1 N1 W1 C1 -113(2)
O1 N1 W1 C9 116(2)
O1 N1 W1 C7 178(100)
O1 N1 W1 C11 -3(2)
O1 N1 W1 C12 -33(2)
O1 N1 W1 C15 29(2)
O1 N1 W1 C8 151(2)
O1 N1 W1 C14 29(2)
O1 N1 W1 C13 -30(2)
O2 C1 W1 N1 174.9(4)
C2 C1 W1 N1 -3.5(3)
O2 C1 W1 C9 -90.2(4)
C2 C1 W1 C9 91.4(3)
O2 C1 W1 C7 -77.3(4)
C2 C1 W1 C7 104.3(3)
O2 C1 W1 C11 82.9(4)
C2 C1 W1 C11 -95.5(3)
O2 C1 W1 C12 64.7(4)
C2 C1 W1 C12 -113.7(3)
O2 C1 W1 C15 55.9(4)
C2 C1 W1 C15 -122.5(3)
O2 C1 W1 C8 -99.5(4)
C2 C1 W1 C8 82.1(3)
O2 C1 W1 C14 19.3(4)
C2 C1 W1 C14 -159.1(3)
O2 C1 W1 C13 29.7(4)
C2 C1 W1 C13 -148.8(3)
C8 C9 W1 N1 78.0(3)
C8 C9 W1 C1 -15.9(4)
C8 C9 W1 C7 -29.6(3)
C8 C9 W1 C11 171.4(2)
C8 C9 W1 C12 -153.2(3)
C8 C9 W1 C15 -173.7(3)
C8 C9 W1 C14 -138.3(3)
C8 C9 W1 C13 -122.7(3)
C8 C7 W1 N1 -53.7(3)
C8 C7 W1 C1 -138.4(3)
C8 C7 W1 C9 30.7(3)
C8 C7 W1 C11 128.0(5)
C8 C7 W1 C12 167.3(3)
C8 C7 W1 C15 84.2(3)
C8 C7 W1 C14 108.1(3)
C8 C7 W1 C13 142.5(3)
C15 C11 W1 N1 120.6(3)
C12 C11 W1 N1 -123.6(2)
C16 C11 W1 N1 -2.6(4)
C15 C11 W1 C1 -147.8(2)
C12 C11 W1 C1 -32.1(3)
C16 C11 W1 C1 89.0(4)
C15 C11 W1 C9 26.3(3)
C12 C11 W1 C9 142.0(3)
C16 C11 W1 C9 -96.9(4)
C15 C11 W1 C7 -60.9(6)
C12 C11 W1 C7 54.8(6)
C16 C11 W1 C7 175.9(5)
C15 C11 W1 C12 -115.7(3)
C16 C11 W1 C12 121.1(5)
C12 C11 W1 C15 115.7(3)
C16 C11 W1 C15 -123.2(5)
C15 C11 W1 C8 37.4(4)
C12 C11 W1 C8 153.2(3)
C16 C11 W1 C8 -85.8(5)
C15 C11 W1 C14 -38.1(2)
C12 C11 W1 C14 77.6(3)
C16 C11 W1 C14 -161.3(4)
C15 C11 W1 C13 -77.6(3)
C12 C11 W1 C13 38.1(2)
C16 C11 W1 C13 159.2(4)
C11 C12 W1 N1 62.3(3)
C13 C12 W1 N1 176.8(2)
C17 C12 W1 N1 -57.7(5)
C11 C12 W1 C1 149.5(3)
C13 C12 W1 C1 -96.0(3)
C17 C12 W1 C1 29.5(4)
C11 C12 W1 C9 -61.7(4)
C13 C12 W1 C9 52.8(4)
C17 C12 W1 C9 178.2(4)
C11 C12 W1 C7 -159.5(3)
C13 C12 W1 C7 -45.0(3)
C17 C12 W1 C7 80.5(5)
C13 C12 W1 C11 114.5(4)
C17 C12 W1 C11 -120.0(5)
C11 C12 W1 C15 -37.5(2)
C13 C12 W1 C15 77.0(3)
C17 C12 W1 C15 -157.5(5)
C11 C12 W1 C8 -133.0(5)
C13 C12 W1 C8 -18.5(7)
C17 C12 W1 C8 107.0(6)
C11 C12 W1 C14 -79.4(3)
C13 C12 W1 C14 35.1(2)
C17 C12 W1 C14 160.6(5)
C11 C12 W1 C13 -114.5(4)
C17 C12 W1 C13 125.5(5)
C11 C15 W1 N1 -65.0(3)
C14 C15 W1 N1 -179.8(2)
C20 C15 W1 N1 56.6(4)
C11 C15 W1 C1 47.8(3)
C14 C15 W1 C1 -67.0(3)
C20 C15 W1 C1 169.4(3)
C11 C15 W1 C9 -157.0(3)
C14 C15 W1 C9 88.2(3)
C20 C15 W1 C9 -35.4(4)
C11 C15 W1 C7 157.5(3)
C14 C15 W1 C7 42.6(3)
C20 C15 W1 C7 -80.9(4)
C14 C15 W1 C11 -114.9(4)
C20 C15 W1 C11 121.6(5)
C11 C15 W1 C12 37.7(2)
C14 C15 W1 C12 -77.2(3)
C20 C15 W1 C12 159.2(4)
C11 C15 W1 C8 -161.3(2)
C14 C15 W1 C8 83.9(3)
C20 C15 W1 C8 -39.7(4)
C11 C15 W1 C14 114.9(4)
C20 C15 W1 C14 -123.6(5)
C11 C15 W1 C13 79.3(3)
C14 C15 W1 C13 -35.5(2)
C20 C15 W1 C13 -159.1(4)
C7 C8 W1 N1 129.4(3)
C9 C8 W1 N1 -101.5(3)
C10 C8 W1 N1 12.7(4)
C7 C8 W1 C1 39.0(3)
C9 C8 W1 C1 168.0(3)
C10 C8 W1 C1 -77.8(4)
C7 C8 W1 C9 -129.0(4)
C10 C8 W1 C9 114.2(5)
C9 C8 W1 C7 129.0(4)
C10 C8 W1 C7 -116.7(5)
C7 C8 W1 C11 -146.0(3)
C9 C8 W1 C11 -16.9(5)
C10 C8 W1 C11 97.3(4)
C7 C8 W1 C12 -36.2(7)
C9 C8 W1 C12 92.9(6)
C10 C8 W1 C12 -152.9(5)
C7 C8 W1 C15 -121.7(3)
C9 C8 W1 C15 7.4(3)
C10 C8 W1 C15 121.6(3)
C7 C8 W1 C14 -83.3(3)
C9 C8 W1 C14 45.7(3)
C10 C8 W1 C14 159.9(3)
C7 C8 W1 C13 -49.8(4)
C9 C8 W1 C13 79.2(3)
C10 C8 W1 C13 -166.6(3)
C13 C14 W1 N1 -116.7(3)
C15 C14 W1 N1 0.2(4)
C19 C14 W1 N1 120.7(4)
C13 C14 W1 C1 18.9(3)
C15 C14 W1 C1 135.9(2)
C19 C14 W1 C1 -103.6(4)
C13 C14 W1 C9 153.7(3)
C15 C14 W1 C9 -89.3(3)
C19 C14 W1 C9 31.1(4)
C13 C14 W1 C7 93.7(3)
C15 C14 W1 C7 -149.4(3)
C19 C14 W1 C7 -28.9(5)
C13 C14 W1 C11 -79.0(3)
C15 C14 W1 C11 37.9(2)
C19 C14 W1 C11 158.4(5)
C13 C14 W1 C12 -37.0(2)
C15 C14 W1 C12 79.9(3)
C19 C14 W1 C12 -159.6(5)
C13 C14 W1 C15 -116.9(4)
C19 C14 W1 C15 120.5(5)
C13 C14 W1 C8 129.0(3)
C15 C14 W1 C8 -114.1(3)
C19 C14 W1 C8 6.4(5)
C15 C14 W1 C13 116.9(4)
C19 C14 W1 C13 -122.6(5)
C14 C13 W1 N1 112.6(3)
C12 C13 W1 N1 -5.2(4)
C18 C13 W1 N1 -126.2(4)
C14 C13 W1 C1 -163.1(3)
C12 C13 W1 C1 79.0(3)
C18 C13 W1 C1 -41.9(4)
C14 C13 W1 C9 -29.3(3)
C12 C13 W1 C9 -147.2(3)
C18 C13 W1 C9 91.9(4)
C14 C13 W1 C7 -95.0(3)
C12 C13 W1 C7 147.1(3)
C18 C13 W1 C7 26.2(5)
C14 C13 W1 C11 79.6(3)
C12 C13 W1 C11 -38.3(2)
C18 C13 W1 C11 -159.2(5)
C14 C13 W1 C12 117.9(4)
C18 C13 W1 C12 -120.9(5)
C14 C13 W1 C15 37.7(2)
C12 C13 W1 C15 -80.2(3)
C18 C13 W1 C15 158.9(5)
C14 C13 W1 C8 -68.6(3)
C12 C13 W1 C8 173.5(3)
C18 C13 W1 C8 52.5(5)
C12 C13 W1 C14 -117.9(4)
C18 C13 W1 C14 121.2(5)
